data_2005898
loop_
_publ_author_name
'Swenson, D. C.'
'Lu, H.'
'Burton, D. J.'

_publ_section_title
;
 (<i>Z</i>)-3-Phenyl-2-(trifluoromethyl)prop-2-enoic Acid: a
 Hydrogen-Bonded Dimer
;
_journal_issue 1
_journal_name_full 'Acta Crystallographica Section C'
_journal_page_first 111
_journal_page_last 113
_journal_paper_doi 10.1107/S0108270196010803
_journal_volume 53
_journal_year 1997
_chemical_formula_sum 'C10 H7 F3 O2'
_chemical_formula_weight 216.16
_chemical_name_systematic ' ?'
_space_group_IT_number 14
_space_group_name_Hall '-P 2yn'
_space_group_name_H-M_alt 'P 1 21/n 1'
_symmetry_cell_setting monoclinic
_symmetry_space_group_name_Hall '-P 2yn'
_symmetry_space_group_name_H-M 'P 1 21/n 1'
_atom_type_scat_source International_Tables_for_Xray_Crystallography
_cell_angle_alpha 90.00
_cell_angle_beta 90.693(9)
_cell_angle_gamma 90.00
_cell_formula_units_Z 8
_cell_length_a 9.4512(7)
_cell_length_b 9.8717(6)
_cell_length_c 21.145(2)
_cell_measurement_reflns_used 25
_cell_measurement_temperature 291
_cell_measurement_theta_max 41
_cell_measurement_theta_min 28
_cell_volume 1972.7(3)
_computing_cell_refinement CAD-4
_computing_data_collection 'CAD-4 (Enraf-Nonius, 1977)'
_computing_data_reduction 'PROCESS MolEN (Fair, 1990)'
_computing_molecular_graphics 'ORTEPII (Johnson, 1976)'
_computing_publication_material 'CIF VAX MolEN'
_computing_structure_refinement 'LSFM MolEN'
_computing_structure_solution 'MULTAN (Main et al., 1980) (direct methods)'
_diffrn_ambient_temperature 291
_diffrn_measurement_device Enraf_Nonius_CAD4
_diffrn_measurement_method \q/2\q
_diffrn_radiation_type CuK\a
_diffrn_radiation_wavelength 1.54184
_diffrn_reflns_av_R_equivalents 0.012
_diffrn_reflns_limit_h_max 11
_diffrn_reflns_limit_h_min 0
_diffrn_reflns_limit_k_max 2
_diffrn_reflns_limit_k_min -12
_diffrn_reflns_limit_l_max 25
_diffrn_reflns_limit_l_min -25
_diffrn_reflns_number 4825
_diffrn_reflns_theta_max 70.0
_diffrn_reflns_theta_min 4.0
_diffrn_standards_decay_% '1.68 linear correction (MOLEN; Fair, 1990)'
_diffrn_standards_interval_time 240
_diffrn_standards_number 4
_exptl_absorpt_coefficient_mu 1.193
_exptl_absorpt_correction_type none
_exptl_crystal_colour Colorless
_exptl_crystal_density_diffrn 1.46
_exptl_crystal_density_method 'not measured'
_exptl_crystal_description Prism
_exptl_crystal_F_000 880
_exptl_crystal_size_max 0.44
_exptl_crystal_size_mid 0.22
_exptl_crystal_size_min 0.18
_refine_diff_density_max 0.21
_refine_diff_density_min -0.11
_refine_ls_abs_structure_details
;
?
;
_refine_ls_extinction_method none
_refine_ls_goodness_of_fit_obs 1.175
_refine_ls_hydrogen_treatment
;
H3, H13, HO2, HO4 refined isotropically; all other H atoms riding,
U = 1.3 x U(bonding atom)
;
_refine_ls_number_parameters 287
_refine_ls_number_reflns 2920
_refine_ls_number_restraints 0
_refine_ls_R_factor_all 0.000
_refine_ls_R_factor_obs 0.056
_refine_ls_shift/esd_max 0.030
_refine_ls_structure_factor_coef F
_refine_ls_weighting_scheme 'sigma (Killean & Lawrence, 1969)'
_refine_ls_wR_factor_obs 0.082
_reflns_number_observed 2920
_reflns_number_total 3730
_reflns_observed_criterion >2.0\s(I)
_cod_data_source_file sx1008.cif
_cod_data_source_block BUR14
_cod_original_cell_volume 1972.7(4)
_cod_original_sg_symbol_H-M 'P 21/n'
_cod_database_code 2005898

loop_
_space_group_symop_id
_space_group_symop_operation_xyz
1 x,y,z
2 -x+1/2,y+1/2,-z+1/2
3 -x,-y,-z
4 x+1/2,-y+1/2,z+1/2

loop_
_atom_site_aniso_label
_atom_site_aniso_U_11
_atom_site_aniso_U_22
_atom_site_aniso_U_33
_atom_site_aniso_U_12
_atom_site_aniso_U_13
_atom_site_aniso_U_23
F1 0.0966(8) 0.0654(6) 0.0843(7) 0.0129(6) -0.0092(7) 0.0067(6)
F2 0.1066(9) 0.0819(7) 0.0686(7) -0.0287(6) -0.0142(6) -0.0034(6)
F3 0.0863(7) 0.1074(9) 0.0621(6) -0.0194(7) 0.0082(6) 0.0159(6)
F4 0.0735(7) 0.0756(7) 0.1580(10) 0.0093(6) 0.0227(8) 0.0017(9)
F5 0.0618(6) 0.0979(9) 0.1600(10) -0.0073(6) 0.0277(7) 0.0252(9)
F6 0.0900(9) 0.160(2) 0.1190(10) 0.0080(10) -0.0315(8) -0.0140(10)
O1 0.0607(7) 0.0599(7) 0.0939(9) -0.0034(6) 0.0055(7) 0.0117(7)
O2 0.0697(8) 0.0752(8) 0.0805(8) -0.0100(6) 0.0021(7) 0.0240(7)
O3 0.0590(7) 0.0710(7) 0.0888(9) -0.0082(6) 0.0077(7) 0.0165(7)
O4 0.0662(8) 0.0882(9) 0.1060(10) -0.0011(7) 0.0082(7) 0.0366(8)
C1 0.0603(9) 0.0479(8) 0.0595(9) -0.0018(7) 0.0048(7) -0.0008(7)
C2 0.0601(9) 0.0479(8) 0.0571(9) -0.0004(7) 0.0070(8) -0.0013(7)
C3 0.0620(10) 0.0528(8) 0.0625(9) 0.0027(7) 0.0042(8) 0.0054(8)
C4 0.0680(10) 0.0560(9) 0.0598(9) -0.0094(8) 0.0012(8) 0.0012(8)
C5 0.0540(8) 0.0560(8) 0.0609(9) 0.0004(7) 0.0000(8) 0.0027(8)
C6 0.0600(10) 0.0710(10) 0.0800(10) 0.0086(9) -0.0036(9) 0.0020(10)
C7 0.0520(10) 0.107(2) 0.0940(10) 0.0000(10) 0.0000(10) 0.0000(10)
C8 0.0690(10) 0.0930(10) 0.0870(10) -0.0230(10) 0.0020(10) 0.0090(10)
C9 0.0760(10) 0.0650(10) 0.0860(10) -0.0144(9) -0.0050(10) 0.0110(10)
C10 0.0559(9) 0.0590(9) 0.0810(10) 0.0012(8) -0.0001(9) 0.0046(9)
C11 0.0603(9) 0.0546(9) 0.0690(10) 0.0000(8) 0.0095(8) 0.0035(8)
C12 0.0586(9) 0.0613(9) 0.0660(10) -0.0064(8) 0.0089(8) -0.0005(8)
C13 0.0585(9) 0.0610(9) 0.0630(10) -0.0062(8) 0.0090(8) -0.0016(8)
C14 0.0630(10) 0.0730(10) 0.099(2) -0.0030(10) 0.0070(10) 0.0060(10)
C15 0.0612(9) 0.0575(9) 0.0583(9) -0.0027(8) 0.0125(8) -0.0015(8)
C16 0.0860(10) 0.0750(10) 0.0760(10) -0.0200(10) -0.0030(10) 0.0100(10)
C17 0.0860(10) 0.0780(10) 0.101(2) -0.0240(10) 0.0050(10) 0.0070(10)
C18 0.0880(10) 0.0680(10) 0.0970(10) -0.0030(10) 0.0280(10) 0.0140(10)
C19 0.1020(10) 0.0770(10) 0.0670(10) 0.0130(10) 0.0130(10) 0.0140(10)
C20 0.0770(10) 0.0650(10) 0.0680(10) 0.0042(9) 0.0030(10) -0.0031(9)

loop_
_atom_site_label
_atom_site_fract_x
_atom_site_fract_y
_atom_site_fract_z
_atom_site_U_iso_or_equiv
_atom_site_thermal_displace_type
_atom_site_calc_flag
F1 0.2947(1) -0.4260(1) 0.73639(6) 0.0822(4) Uani ?
F2 0.3019(1) -0.2332(1) 0.78237(6) 0.0858(4) Uani ?
F3 0.1131(1) -0.3485(1) 0.78419(5) 0.0852(4) Uani ?
F4 0.8349(1) -0.0086(1) 0.54347(8) 0.1022(5) Uani ?
F5 0.8964(1) 0.1893(2) 0.51766(9) 0.1062(5) Uani ?
F6 0.8620(2) 0.1404(2) 0.61480(9) 0.1232(6) Uani ?
O1 0.4038(1) -0.1699(1) 0.66865(7) 0.0715(4) Uani ?
O2 0.2261(1) -0.0685(1) 0.61675(7) 0.0751(4) Uani ?
O3 0.4271(1) 0.0738(1) 0.56229(8) 0.0729(4) Uani ?
O4 0.6023(2) -0.0210(2) 0.61750(8) 0.0868(4) Uani ?
C1 0.2762(2) -0.1557(2) 0.65649(8) 0.0559(4) Uani ?
C2 0.1698(2) -0.2452(2) 0.68709(8) 0.0550(4) Uani ?
C3 0.0427(2) -0.2612(2) 0.66046(9) 0.0590(5) Uani ?
C4 0.2198(2) -0.3135(2) 0.74670(9) 0.0612(5) Uani ?
C5 -0.0719(2) -0.3561(2) 0.67585(9) 0.0570(4) Uani ?
C6 -0.2112(2) -0.3099(2) 0.6742(1) 0.0701(5) Uani ?
C7 -0.3212(2) -0.3964(3) 0.6902(1) 0.0844(7) Uani ?
C8 -0.2937(2) -0.5282(3) 0.7052(1) 0.0828(6) Uani ?
C9 -0.1575(2) -0.5773(2) 0.7043(1) 0.0756(6) Uani ?
C10 -0.0467(2) -0.4909(2) 0.6900(1) 0.0652(5) Uani ?
C11 0.5531(2) 0.0645(2) 0.5768(1) 0.0612(5) Uani ?
C12 0.6596(2) 0.1583(2) 0.54878(9) 0.0618(5) Uani ?
C13 0.6088(2) 0.2675(2) 0.51857(9) 0.0607(5) Uani ?
C14 0.8122(2) 0.1205(2) 0.5565(1) 0.0780(6) Uani ?
C15 0.6759(2) 0.3885(2) 0.49210(9) 0.0589(4) Uani ?
C16 0.7826(2) 0.4605(2) 0.5230(1) 0.0790(6) Uani ?
C17 0.8334(3) 0.5795(2) 0.4974(1) 0.0883(7) Uani ?
C18 0.7802(2) 0.6284(2) 0.4411(1) 0.0838(6) Uani ?
C19 0.6752(3) 0.5597(2) 0.4107(1) 0.0821(7) Uani ?
C20 0.6205(2) 0.4412(2) 0.4362(1) 0.0701(6) Uani ?
H3 0.020(2) -0.208(2) 0.6269(9) 0.072(6) Uiso ?
H13 0.507(2) 0.266(2) 0.512(1) 0.067(5) Uiso ?
H_O4 0.533(3) -0.065(3) 0.631(1) 0.12(1) Uiso ?
H_O2 0.288(3) -0.029(3) 0.602(1) 0.13(1) Uiso ?
H6 -0.2310 -0.2191 0.6621 0.0840 Uiso calc
H7 -0.4157 -0.3636 0.6908 0.1012 Uiso calc
H8 -0.3693 -0.5867 0.7164 0.0992 Uiso calc
H9 -0.1394 -0.6700 0.7135 0.0906 Uiso calc
H10 0.0475 -0.5246 0.6898 0.0782 Uiso calc
H16 0.8208 0.4276 0.5619 0.0946 Uiso calc
H17 0.9061 0.6281 0.5190 0.1058 Uiso calc
H18 0.8166 0.7098 0.4236 0.1004 Uiso calc
H19 0.6387 0.5929 0.3716 0.0984 Uiso calc
H20 0.5446 0.3959 0.4152 0.0840 Uiso calc

loop_
_geom_angle_atom_site_label_1
_geom_angle_atom_site_label_2
_geom_angle_atom_site_label_3
_geom_angle
_geom_angle_publ_flag
C1 O2 H_O2 110(3) yes
C11 O4 H_O4 106(3) yes
O1 C1 O2 124.1(2) yes
O1 C1 C2 120.2(2) yes
O2 C1 C2 115.7(2) yes
C1 C2 C3 119.8(2) yes
C1 C2 C4 115.0(2) yes
C3 C2 C4 125.1(2) yes
C2 C3 C5 130.2(2) yes
C2 C3 H3 118(2) yes
C5 C3 H3 112(2) yes
F1 C4 F2 106.3(2) yes
F1 C4 F3 106.7(2) yes
F1 C4 C2 113.5(2) yes
F2 C4 F3 104.8(2) yes
F2 C4 C2 112.5(2) yes
F3 C4 C2 112.5(2) yes
C3 C5 C6 119.0(2) yes
C3 C5 C10 122.3(2) yes
C6 C5 C10 118.7(2) yes
C5 C6 C7 120.2(2) yes
C5 C6 H6 119.9 ?
C7 C6 H6 119.9 ?
C6 C7 C8 120.1(2) yes
C6 C7 H7 120.0 ?
C8 C7 H7 120.0 ?
C7 C8 C9 120.6(2) yes
C7 C8 H8 119.7 ?
C9 C8 H8 119.7 ?
C8 C9 C10 119.7(2) yes
C8 C9 H9 120.2 ?
C10 C9 H9 120.2 ?
C5 C10 C9 120.7(2) yes
C5 C10 H10 119.7 ?
C9 C10 H10 119.7 ?
O3 C11 O4 123.8(2) yes
O3 C11 C12 120.7(2) yes
O4 C11 C12 115.5(2) yes
C11 C12 C13 116.6(2) yes
C11 C12 C14 117.1(2) yes
C13 C12 C14 126.3(2) yes
C12 C13 C15 133.1(2) yes
C12 C13 H13 114.0(10) yes
C15 C13 H13 113.0(10) yes
F4 C14 F5 105.2(2) yes
F4 C14 F6 106.2(2) yes
F4 C14 C12 112.1(2) yes
F5 C14 F6 106.8(2) yes
F5 C14 C12 112.8(2) yes
F6 C14 C12 113.2(2) yes
C13 C15 C16 123.5(2) yes
C13 C15 C20 118.0(2) yes
C16 C15 C20 118.2(2) yes
C15 C16 C17 120.3(2) yes
C15 C16 H16 119.9 ?
C17 C16 H16 119.8 ?
C16 C17 C18 120.8(3) yes
C16 C17 H17 119.6 ?
C18 C17 H17 119.6 ?
C17 C18 C19 119.5(2) yes
C17 C18 H18 120.3 ?
C19 C18 H18 120.3 ?
C18 C19 C20 120.6(2) yes
C18 C19 H19 119.7 ?
C20 C19 H19 119.7 ?
C15 C20 C19 120.5(2) yes
C15 C20 H20 119.8 ?
C19 C20 H20 119.7 ?

loop_
_geom_bond_atom_site_label_1
_geom_bond_atom_site_label_2
_geom_bond_distance
_geom_bond_publ_flag
F1 C4 1.336(2) yes
F2 C4 1.336(2) yes
F3 C4 1.335(2) yes
F4 C14 1.323(3) yes
F5 C14 1.335(3) yes
F6 C14 1.329(3) yes
O1 C1 1.239(3) yes
O2 C1 1.289(3) yes
O2 H_O2 0.77(5) no
O3 C11 1.230(3) yes
O4 C11 1.288(3) yes
O4 H_O4 0.84(4) no
C1 C2 1.492(3) yes
C2 C3 1.330(3) yes
C2 C4 1.501(3) yes
C3 C5 1.471(3) yes
C3 H3 0.91(3) yes
C5 C6 1.393(3) yes
C5 C10 1.384(3) yes
C6 C7 1.391(4) yes
C6 H6 0.95 ?
C7 C8 1.363(4) yes
C7 H7 0.95 ?
C8 C9 1.375(4) yes
C8 H8 0.95 ?
C9 C10 1.387(3) yes
C9 H9 0.95 ?
C10 H10 0.95 ?
C11 C12 1.495(3) yes
C12 C13 1.339(3) yes
C12 C14 1.497(3) yes
C13 C15 1.467(3) yes
C13 H13 0.97(3) yes
C15 C16 1.390(3) yes
C15 C20 1.388(3) yes
C16 C17 1.382(3) yes
C16 H16 0.95 ?
C17 C18 1.374(4) yes
C17 H17 0.95 ?
C18 C19 1.357(4) yes
C18 H18 0.95 ?
C19 C20 1.391(4) yes
C19 H19 0.95 ?
C20 H20 0.95 ?

loop_
_geom_torsion_atom_site_label_1
_geom_torsion_atom_site_label_2
_geom_torsion_atom_site_label_3
_geom_torsion_atom_site_label_4
_geom_torsion
O1 C1 C2 C3 -158.35(0.18)
O1 C1 C2 C4 20.34(0.24)
O2 C1 C2 C3 19.98(0.25)
O2 C1 C2 C4 -161.34(0.16)
C1 C2 C3 C5 170.60(0.18)
C4 C2 C3 C5 -7.94(0.32)
C1 C2 C4 F1 -82.47(0.19)
C1 C2 C4 F2 38.21(0.22)
C1 C2 C4 F3 156.25(0.15)
C3 C2 C4 F1 96.14(0.22)
C3 C2 C4 F2 -143.19(0.18)
C3 C2 C4 F3 -25.14(0.26)
C2 C3 C5 C6 139.43(0.22)
C2 C3 C5 C10 -42.69(0.31)
C3 C5 C6 C7 -178.21(0.20)
C10 C5 C6 C7 3.84(0.32)
C3 C5 C10 C9 179.93(0.21)
C6 C5 C10 C9 -2.19(0.31)
C5 C6 C7 C8 -2.62(0.37)
C6 C7 C8 C9 -0.35(0.39)
C7 C8 C9 C10 2.00(0.38)
C8 C9 C10 C5 -0.71(0.34)
O3 C11 C12 C13 13.48(0.28)
O3 C11 C12 C14 -165.86(0.19)
O4 C11 C12 C13 -164.51(0.18)
O4 C11 C12 C14 16.16(0.27)
C11 C12 C14 F4 45.93(0.27)
C11 C12 C14 F5 164.45(0.18)
C11 C12 C14 F6 -74.15(0.26)
C13 C12 C14 F4 -133.33(0.22)
C13 C12 C14 F5 -14.81(0.32)
C13 C12 C14 F6 106.59(0.26)
